data_7157756
loop_
_publ_author_name
'Wang, Baolei'
'Constantin, Marius-Georgian'
'Singh, Simarpreet'
'Zhou, Yuqiao'
'Davis, Rebecca L.'
'West, F. G.'

_publ_section_title
;
 Generation and trapping of electron-deficient 1,2-cyclohexadienes.
 Unexpected hetero-Diels-Alder reactivity.
;
_journal_issue 2
_journal_name_full 'Organic &amp; biomolecular chemistry'
_journal_page_first 399
_journal_page_last 405
_journal_paper_doi 10.1039/d0ob02285c
_journal_volume 19
_journal_year 2021
_chemical_formula_moiety 'C23 H29 N O2'
_chemical_formula_sum 'C23 H29 N O2'
_chemical_formula_weight 351.47
_space_group_crystal_system monoclinic
_space_group_IT_number 14
_space_group_name_Hall '-P 2ybc'
_space_group_name_H-M_alt 'P 1 21/c 1'
_atom_sites_solution_hydrogens mixed
_atom_sites_solution_primary dual
_atom_sites_solution_secondary difmap
_audit_creation_method SHELXL-2017/1
_audit_update_record
;
2020-07-20 deposited with the CCDC.	2020-11-20 downloaded from the CCDC.
;
_cell_angle_alpha 90
_cell_angle_beta 110.5183(8)
_cell_angle_gamma 90
_cell_formula_units_Z 4
_cell_length_a 15.4338(3)
_cell_length_b 8.3344(2)
_cell_length_c 16.0463(3)
_cell_measurement_reflns_used 9802
_cell_measurement_temperature 193(2)
_cell_measurement_theta_max 74.17
_cell_measurement_theta_min 3.06
_cell_volume 1933.12(7)
_computing_cell_refinement 'Bruker SAINT'
_computing_data_collection 'Bruker APEX2'
_computing_data_reduction 'Bruker SAINT'
_computing_molecular_graphics 'Bruker SHELXTL'
_computing_publication_material 'Bruker SHELXTL'
_computing_structure_refinement 'SHELXL-2017/1 (Sheldrick, 2017)'
_computing_structure_solution 'SHELXT (version 2014/5)'
_diffrn_ambient_temperature 193(2)
_diffrn_measured_fraction_theta_full 0.997
_diffrn_measured_fraction_theta_max 0.978
_diffrn_measurement_device_type 'Bruker APEX-II CCD'
_diffrn_measurement_method '\f and \w scans'
_diffrn_radiation_type CuK\a
_diffrn_radiation_wavelength 1.54178
_diffrn_reflns_av_R_equivalents 0.0480
_diffrn_reflns_av_unetI/netI 0.0219
_diffrn_reflns_Laue_measured_fraction_full 0.997
_diffrn_reflns_Laue_measured_fraction_max 0.978
_diffrn_reflns_limit_h_max 19
_diffrn_reflns_limit_h_min -19
_diffrn_reflns_limit_k_max 10
_diffrn_reflns_limit_k_min -9
_diffrn_reflns_limit_l_max 19
_diffrn_reflns_limit_l_min -19
_diffrn_reflns_number 66578
_diffrn_reflns_point_group_measured_fraction_full 0.997
_diffrn_reflns_point_group_measured_fraction_max 0.978
_diffrn_reflns_theta_full 67.679
_diffrn_reflns_theta_max 74.967
_diffrn_reflns_theta_min 3.057
_exptl_absorpt_coefficient_mu 0.593
_exptl_absorpt_correction_T_max 0.9621
_exptl_absorpt_correction_T_min 0.7950
_exptl_absorpt_correction_type numerical
_exptl_absorpt_process_details 'SADABS (version 2016/2)'
_exptl_crystal_colour colourless
_exptl_crystal_density_diffrn 1.208
_exptl_crystal_description fragment
_exptl_crystal_F_000 760
_exptl_crystal_recrystallization_method 'Re-crystallisation from solvent: Et2O, EtOAc'
_exptl_crystal_size_max 0.364
_exptl_crystal_size_mid 0.270
_exptl_crystal_size_min 0.259
_refine_diff_density_max 0.183
_refine_diff_density_min -0.213
_refine_diff_density_rms 0.039
_refine_ls_extinction_method none
_refine_ls_goodness_of_fit_ref 1.103
_refine_ls_hydrogen_treatment mixed
_refine_ls_matrix_type full
_refine_ls_number_parameters 239
_refine_ls_number_reflns 3902
_refine_ls_number_restraints 0
_refine_ls_restrained_S_all 1.103
_refine_ls_R_factor_all 0.0455
_refine_ls_R_factor_gt 0.0430
_refine_ls_shift/su_max 0.000
_refine_ls_shift/su_mean 0.000
_refine_ls_structure_factor_coef Fsqd
_refine_ls_weighting_details 'w=1/[\s^2^(Fo^2^)+(0.0673P)^2^+0.4530P] where P=(Fo^2^+2Fc^2^)/3'
_refine_ls_weighting_scheme calc
_refine_ls_wR_factor_gt 0.1260
_refine_ls_wR_factor_ref 0.1286
_reflns_Friedel_coverage 0.000
_reflns_number_gt 3560
_reflns_number_total 3902
_reflns_threshold_expression 'I > 2\s(I)'
_cod_data_source_file d0ob02285c3.cif
_cod_data_source_block fgw1903
_cod_depositor_comments 'Adding full bibliography for 7157754--7157756.cif.'
_cod_original_sg_symbol_H-M 'P 21/c'
_cod_database_code 7157756
_shelx_shelxl_version_number 2017/1
_shelx_space_group_comment
; 
The symmetry employed for this shelxl refinement is uniquely defined 
by the following loop, which should always be used as a source of 
symmetry information in preference to the above space-group names. 
They are only intended as comments. 
;
_shelx_estimated_absorpt_t_min 0.813
_shelx_estimated_absorpt_t_max 0.861

loop_
_space_group_symop_operation_xyz
'x, y, z'
'-x, y+1/2, -z+1/2'
'-x, -y, -z'
'x, -y-1/2, z-1/2'

loop_
_atom_site_label
_atom_site_type_symbol
_atom_site_fract_x
_atom_site_fract_y
_atom_site_fract_z
_atom_site_U_iso_or_equiv
_atom_site_adp_type
_atom_site_occupancy
_atom_site_site_symmetry_order
_atom_site_calc_flag
_atom_site_refinement_flags_posn
_atom_site_refinement_flags_adp
_atom_site_refinement_flags_occupancy
_atom_site_disorder_assembly
_atom_site_disorder_group
O1 O 0.71104(5) 0.37267(10) 0.68193(5) 0.0344(2) Uani 1 1 d . . . . .
O2 O 0.53163(9) -0.12043(17) 0.69359(9) 0.0693(4) Uani 1 1 d . . . . .
N N 0.64683(7) 0.11503(13) 0.65666(7) 0.0359(3) Uani 1 1 d . . . . .
C1 C 0.78813(8) 0.34536(14) 0.75709(7) 0.0313(3) Uani 1 1 d . . . . .
C2 C 0.84835(8) 0.22543(14) 0.76283(7) 0.0309(3) Uani 1 1 d . . . . .
C3 C 0.92586(8) 0.18042(16) 0.84794(8) 0.0359(3) Uani 1 1 d . . . . .
H3A H 0.911935 0.221683 0.899722 0.043 Uiso 1 1 calc R U . . .
H3B H 0.984375 0.230072 0.848608 0.043 Uiso 1 1 calc R U . . .
C4 C 0.93700(10) -0.00132(17) 0.85492(9) 0.0436(3) Uani 1 1 d . . . . .
H4A H 0.988509 -0.029007 0.910321 0.052 Uiso 1 1 calc R U . . .
H4B H 0.879726 -0.050090 0.858032 0.052 Uiso 1 1 calc R U . . .
C5 C 0.95663(11) -0.0698(2) 0.77551(9) 0.0513(4) Uani 1 1 d . . . . .
H5A H 1.020473 -0.041585 0.780163 0.062 Uiso 1 1 calc R U . . .
H5B H 0.951860 -0.188206 0.775799 0.062 Uiso 1 1 calc R U . . .
C6 C 0.88951(9) -0.00518(17) 0.68988(9) 0.0410(3) Uani 1 1 d . . . . .
H6 H 0.882825 -0.061025 0.636365 0.049 Uiso 1 1 calc R U . . .
C7 C 0.83861(8) 0.12677(15) 0.68487(8) 0.0322(3) Uani 1 1 d . . . . .
C8 C 0.76949(8) 0.18703(14) 0.59835(8) 0.0322(3) Uani 1 1 d . . . . .
H8 H 0.7525(9) 0.0988(17) 0.5553(9) 0.032(3) Uiso 1 1 d . . . . .
C9 C 0.80872(9) 0.32148(17) 0.55623(8) 0.0397(3) Uani 1 1 d . . . . .
H9A H 0.831494 0.410015 0.599556 0.048 Uiso 1 1 calc R U . . .
H9B H 0.861746 0.279582 0.541682 0.048 Uiso 1 1 calc R U . . .
C10 C 0.73538(10) 0.38577(17) 0.47183(9) 0.0443(3) Uani 1 1 d . . . . .
H10A H 0.762351 0.471730 0.445949 0.053 Uiso 1 1 calc R U . . .
H10B H 0.714138 0.298513 0.427430 0.053 Uiso 1 1 calc R U . . .
C11 C 0.65370(11) 0.45178(17) 0.49318(9) 0.0472(3) Uani 1 1 d . . . . .
H11A H 0.605976 0.491397 0.437913 0.057 Uiso 1 1 calc R U . . .
H11B H 0.674382 0.543267 0.534817 0.057 Uiso 1 1 calc R U . . .
C12 C 0.61212(9) 0.32224(17) 0.53497(8) 0.0408(3) Uani 1 1 d . . . . .
H12A H 0.583924 0.238216 0.490014 0.049 Uiso 1 1 calc R U . . .
H12B H 0.562306 0.370314 0.552375 0.049 Uiso 1 1 calc R U . . .
C13 C 0.68338(8) 0.24444(14) 0.61675(8) 0.0325(3) Uani 1 1 d . . . . .
C21 C 0.79393(8) 0.46500(14) 0.82682(8) 0.0335(3) Uani 1 1 d . . . . .
C22 C 0.71454(10) 0.51525(16) 0.84195(9) 0.0411(3) Uani 1 1 d . . . . .
H22 H 0.656065 0.472472 0.806844 0.049 Uiso 1 1 calc R U . . .
C23 C 0.71993(12) 0.62699(18) 0.90769(10) 0.0509(4) Uani 1 1 d . . . . .
H23 H 0.665197 0.660810 0.916915 0.061 Uiso 1 1 calc R U . . .
C24 C 0.80441(12) 0.68916(16) 0.95970(9) 0.0516(4) Uani 1 1 d . . . . .
H24 H 0.808146 0.764063 1.005457 0.062 Uiso 1 1 calc R U . . .
C25 C 0.88332(12) 0.64203(17) 0.94491(9) 0.0500(4) Uani 1 1 d . . . . .
H25 H 0.941520 0.685228 0.980449 0.060 Uiso 1 1 calc R U . . .
C26 C 0.87858(10) 0.53197(16) 0.87855(9) 0.0423(3) Uani 1 1 d . . . . .
H26 H 0.933365 0.501997 0.868263 0.051 Uiso 1 1 calc R U . . .
C31 C 0.63129(10) -0.04054(16) 0.61192(9) 0.0424(3) Uani 1 1 d . . . . .
H31A H 0.687249 -0.073151 0.599509 0.051 Uiso 1 1 calc R U . . .
H31B H 0.579176 -0.032634 0.554524 0.051 Uiso 1 1 calc R U . . .
C32 C 0.60945(13) -0.1643(2) 0.67040(13) 0.0620(4) Uani 1 1 d . . . . .
H32A H 0.596963 -0.268553 0.638876 0.074 Uiso 1 1 calc R U . . .
H32B H 0.663981 -0.177973 0.725425 0.074 Uiso 1 1 calc R U . . .
C33 C 0.54912(12) 0.0305(3) 0.73736(11) 0.0661(5) Uani 1 1 d . . . . .
H33A H 0.604215 0.022045 0.792324 0.079 Uiso 1 1 calc R U . . .
H33B H 0.495682 0.061024 0.754519 0.079 Uiso 1 1 calc R U . . .
C34 C 0.56526(10) 0.1582(2) 0.67802(10) 0.0510(4) Uani 1 1 d . . . . .
H34A H 0.510609 0.166859 0.622690 0.061 Uiso 1 1 calc R U . . .
H34B H 0.575020 0.263268 0.708693 0.061 Uiso 1 1 calc R U . . .

loop_
_atom_site_aniso_label
_atom_site_aniso_U_11
_atom_site_aniso_U_22
_atom_site_aniso_U_33
_atom_site_aniso_U_23
_atom_site_aniso_U_13
_atom_site_aniso_U_12
O1 0.0314(4) 0.0355(4) 0.0313(4) -0.0040(3) 0.0049(3) 0.0027(3)
O2 0.0673(7) 0.0807(9) 0.0687(8) -0.0103(6) 0.0346(6) -0.0364(7)
N 0.0288(5) 0.0434(6) 0.0340(5) -0.0046(4) 0.0092(4) -0.0064(4)
C1 0.0291(5) 0.0332(6) 0.0289(6) -0.0008(4) 0.0067(4) -0.0038(4)
C2 0.0265(5) 0.0340(6) 0.0310(6) -0.0012(4) 0.0086(4) -0.0033(4)
C3 0.0307(6) 0.0429(7) 0.0308(6) 0.0007(5) 0.0067(5) 0.0003(5)
C4 0.0443(7) 0.0460(7) 0.0384(7) 0.0057(5) 0.0120(6) 0.0129(6)
C5 0.0493(8) 0.0573(9) 0.0437(8) 0.0001(6) 0.0120(6) 0.0222(7)
C6 0.0374(6) 0.0482(7) 0.0363(6) -0.0051(5) 0.0115(5) 0.0087(5)
C7 0.0260(5) 0.0378(6) 0.0322(6) -0.0026(5) 0.0095(4) -0.0019(4)
C8 0.0301(6) 0.0342(6) 0.0305(6) -0.0034(5) 0.0084(4) -0.0025(4)
C9 0.0395(6) 0.0438(7) 0.0361(6) -0.0012(5) 0.0138(5) -0.0062(5)
C10 0.0560(8) 0.0405(7) 0.0356(7) 0.0015(5) 0.0152(6) -0.0033(6)
C11 0.0573(8) 0.0428(7) 0.0357(7) 0.0040(6) 0.0091(6) 0.0082(6)
C12 0.0345(6) 0.0489(7) 0.0323(6) -0.0003(5) 0.0033(5) 0.0054(5)
C13 0.0292(5) 0.0357(6) 0.0286(6) -0.0036(5) 0.0053(4) -0.0010(5)
C21 0.0399(6) 0.0275(5) 0.0310(6) 0.0021(4) 0.0097(5) -0.0003(5)
C22 0.0435(7) 0.0366(6) 0.0413(7) -0.0013(5) 0.0125(5) 0.0059(5)
C23 0.0669(9) 0.0414(7) 0.0458(8) -0.0001(6) 0.0214(7) 0.0162(7)
C24 0.0842(11) 0.0301(6) 0.0347(7) -0.0021(5) 0.0137(7) 0.0084(7)
C25 0.0647(9) 0.0356(7) 0.0390(7) -0.0046(5) 0.0048(6) -0.0077(6)
C26 0.0458(7) 0.0365(7) 0.0402(7) -0.0046(5) 0.0096(6) -0.0070(5)
C31 0.0426(7) 0.0415(7) 0.0419(7) -0.0040(6) 0.0132(5) -0.0080(6)
C32 0.0672(10) 0.0554(9) 0.0659(10) 0.0055(8) 0.0263(8) -0.0161(8)
C33 0.0552(9) 0.0973(14) 0.0539(9) -0.0205(9) 0.0295(8) -0.0341(9)
C34 0.0368(7) 0.0663(9) 0.0536(8) -0.0184(7) 0.0206(6) -0.0129(6)

loop_
_atom_type_symbol
_atom_type_description
_atom_type_scat_dispersion_real
_atom_type_scat_dispersion_imag
_atom_type_scat_source
C C 0.0181 0.0091 'International Tables Vol C Tables 4.2.6.8 and 6.1.1.4'
H H 0.0000 0.0000 'International Tables Vol C Tables 4.2.6.8 and 6.1.1.4'
N N 0.0311 0.0180 'International Tables Vol C Tables 4.2.6.8 and 6.1.1.4'
O O 0.0492 0.0322 'International Tables Vol C Tables 4.2.6.8 and 6.1.1.4'

loop_
_geom_angle_atom_site_label_1
_geom_angle_atom_site_label_2
_geom_angle_atom_site_label_3
_geom_angle
_geom_angle_site_symmetry_1
_geom_angle_site_symmetry_3
_geom_angle_publ_flag
C1 O1 C13 116.92(9) . . ?
C33 O2 C32 108.97(12) . . ?
C31 N C34 109.11(10) . . ?
C31 N C13 117.44(10) . . ?
C34 N C13 114.65(11) . . ?
C2 C1 O1 122.94(10) . . ?
C2 C1 C21 126.32(11) . . ?
O1 C1 C21 110.74(10) . . ?
C1 C2 C7 119.90(10) . . ?
C1 C2 C3 123.65(11) . . ?
C7 C2 C3 116.41(10) . . ?
C2 C3 C4 110.22(10) . . ?
C5 C4 C3 111.21(12) . . ?
C6 C5 C4 110.88(11) . . ?
C7 C6 C5 123.52(12) . . ?
C6 C7 C2 121.99(11) . . ?
C6 C7 C8 122.65(11) . . ?
C2 C7 C8 115.33(10) . . ?
C7 C8 C13 107.88(9) . . ?
C7 C8 C9 112.73(10) . . ?
C13 C8 C9 110.98(10) . . ?
C10 C9 C8 111.23(10) . . ?
C11 C10 C9 110.04(11) . . ?
C10 C11 C12 110.65(11) . . ?
C11 C12 C13 112.96(11) . . ?
O1 C13 N 106.75(9) . . ?
O1 C13 C12 104.33(9) . . ?
N C13 C12 114.57(10) . . ?
O1 C13 C8 108.20(9) . . ?
N C13 C8 110.28(10) . . ?
C12 C13 C8 112.19(10) . . ?
C22 C21 C26 118.22(12) . . ?
C22 C21 C1 120.72(11) . . ?
C26 C21 C1 121.06(11) . . ?
C23 C22 C21 120.78(13) . . ?
C24 C23 C22 120.28(14) . . ?
C25 C24 C23 119.62(13) . . ?
C24 C25 C26 120.58(14) . . ?
C25 C26 C21 120.49(14) . . ?
N C31 C32 109.56(12) . . ?
O2 C32 C31 112.31(14) . . ?
O2 C33 C34 110.99(13) . . ?
N C34 C33 108.76(14) . . ?

loop_
_geom_bond_atom_site_label_1
_geom_bond_atom_site_label_2
_geom_bond_distance
_geom_bond_site_symmetry_2
_geom_bond_publ_flag
O1 C1 1.3842(14) . ?
O1 C13 1.4510(14) . ?
O2 C33 1.420(2) . ?
O2 C32 1.424(2) . ?
N C31 1.4606(17) . ?
N C34 1.4608(17) . ?
N C13 1.4646(16) . ?
C1 C2 1.3458(17) . ?
C1 C21 1.4778(16) . ?
C2 C7 1.4601(16) . ?
C2 C3 1.5139(15) . ?
C3 C4 1.5241(19) . ?
C4 C5 1.5203(19) . ?
C5 C6 1.5011(19) . ?
C6 C7 1.3375(18) . ?
C7 C8 1.5097(16) . ?
C8 C13 1.5354(16) . ?
C8 C9 1.5381(17) . ?
C9 C10 1.5258(18) . ?
C10 C11 1.521(2) . ?
C11 C12 1.526(2) . ?
C12 C13 1.5299(16) . ?
C21 C22 1.3944(18) . ?
C21 C26 1.3954(18) . ?
C22 C23 1.3876(19) . ?
C23 C24 1.379(2) . ?
C24 C25 1.377(2) . ?
C25 C26 1.3878(19) . ?
C31 C32 1.510(2) . ?
C33 C34 1.506(2) . ?

loop_
_geom_torsion_atom_site_label_1
_geom_torsion_atom_site_label_2
_geom_torsion_atom_site_label_3
_geom_torsion_atom_site_label_4
_geom_torsion
_geom_torsion_site_symmetry_1
_geom_torsion_site_symmetry_2
_geom_torsion_site_symmetry_3
_geom_torsion_site_symmetry_4
_geom_torsion_publ_flag
C13 O1 C1 C2 15.13(16) . . . . ?
C13 O1 C1 C21 -165.38(9) . . . . ?
O1 C1 C2 C7 5.80(18) . . . . ?
C21 C1 C2 C7 -173.61(11) . . . . ?
O1 C1 C2 C3 -171.87(10) . . . . ?
C21 C1 C2 C3 8.72(19) . . . . ?
C1 C2 C3 C4 141.23(12) . . . . ?
C7 C2 C3 C4 -36.51(14) . . . . ?
C2 C3 C4 C5 58.16(15) . . . . ?
C3 C4 C5 C6 -48.56(17) . . . . ?
C4 C5 C6 C7 18.1(2) . . . . ?
C5 C6 C7 C2 3.7(2) . . . . ?
C5 C6 C7 C8 -178.21(13) . . . . ?
C1 C2 C7 C6 -171.78(12) . . . . ?
C3 C2 C7 C6 6.05(17) . . . . ?
C1 C2 C7 C8 10.02(16) . . . . ?
C3 C2 C7 C8 -172.15(10) . . . . ?
C6 C7 C8 C13 139.45(12) . . . . ?
C2 C7 C8 C13 -42.37(13) . . . . ?
C6 C7 C8 C9 -97.66(14) . . . . ?
C2 C7 C8 C9 80.52(13) . . . . ?
C7 C8 C9 C10 -176.78(10) . . . . ?
C13 C8 C9 C10 -55.64(13) . . . . ?
C8 C9 C10 C11 59.48(15) . . . . ?
C9 C10 C11 C12 -58.15(15) . . . . ?
C10 C11 C12 C13 54.43(15) . . . . ?
C1 O1 C13 N 70.33(12) . . . . ?
C1 O1 C13 C12 -167.99(10) . . . . ?
C1 O1 C13 C8 -48.36(13) . . . . ?
C31 N C13 O1 -168.06(10) . . . . ?
C34 N C13 O1 61.84(12) . . . . ?
C31 N C13 C12 76.98(14) . . . . ?
C34 N C13 C12 -53.12(14) . . . . ?
C31 N C13 C8 -50.74(13) . . . . ?
C34 N C13 C8 179.17(10) . . . . ?
C11 C12 C13 O1 65.94(13) . . . . ?
C11 C12 C13 N -177.70(10) . . . . ?
C11 C12 C13 C8 -50.96(14) . . . . ?
C7 C8 C13 O1 60.27(12) . . . . ?
C9 C8 C13 O1 -63.68(12) . . . . ?
C7 C8 C13 N -56.15(12) . . . . ?
C9 C8 C13 N 179.89(9) . . . . ?
C7 C8 C13 C12 174.83(10) . . . . ?
C9 C8 C13 C12 50.87(13) . . . . ?
C2 C1 C21 C22 -140.76(13) . . . . ?
O1 C1 C21 C22 39.77(15) . . . . ?
C2 C1 C21 C26 39.94(18) . . . . ?
O1 C1 C21 C26 -139.53(12) . . . . ?
C26 C21 C22 C23 -1.00(19) . . . . ?
C1 C21 C22 C23 179.68(12) . . . . ?
C21 C22 C23 C24 -0.5(2) . . . . ?
C22 C23 C24 C25 1.2(2) . . . . ?
C23 C24 C25 C26 -0.4(2) . . . . ?
C24 C25 C26 C21 -1.2(2) . . . . ?
C22 C21 C26 C25 1.86(19) . . . . ?
C1 C21 C26 C25 -178.82(12) . . . . ?
C34 N C31 C32 -56.93(15) . . . . ?
C13 N C31 C32 170.44(12) . . . . ?
C33 O2 C32 C31 -57.80(19) . . . . ?
N C31 C32 O2 56.98(17) . . . . ?
C32 O2 C33 C34 59.97(19) . . . . ?
C31 N C34 C33 59.30(14) . . . . ?
C13 N C34 C33 -166.63(11) . . . . ?
O2 C33 C34 N -61.69(17) . . . . ?
